data_2225559
loop_
_publ_author_name
'Tadbuppa, Primjira P.'
'Tiekink, Edward R. T.'

_publ_section_title
;
 [(<i>Z</i>)-<i>O</i>-Isopropyl
 <i>N</i>-(<i>m</i>-tolyl)thiocarbamato-\k<i>S</i>](tricyclohexylphosphine-\k<i>P</i>)gold(I)
;
_journal_coeditor_code HG2660
_journal_issue 4
_journal_name_full 'Acta Crystallographica Section E'
_journal_page_first m421
_journal_paper_doi 10.1107/S160053681000975X
_journal_volume 66
_journal_year 2010
_chemical_formula_iupac '[Au (C11 H14 N O S) (C18 H33 P)]'
_chemical_formula_moiety 'C29 H47 Au N O P S'
_chemical_formula_sum 'C29 H47 Au N O P S'
_chemical_formula_weight 685.67
_chemical_name_systematic ?
_space_group_IT_number 14
_symmetry_cell_setting monoclinic
_symmetry_space_group_name_Hall '-P 2ybc'
_symmetry_space_group_name_H-M 'P 1 21/c 1'
_atom_sites_solution_hydrogens geom
_atom_sites_solution_primary direct
_atom_sites_solution_secondary difmap
_audit_creation_method SHELXL-97
_cell_angle_alpha 90
_cell_angle_beta 100.308(3)
_cell_angle_gamma 90
_cell_formula_units_Z 4
_cell_length_a 13.7415(18)
_cell_length_b 13.3528(18)
_cell_length_c 16.788(2)
_cell_measurement_reflns_used 993
_cell_measurement_temperature 223(2)
_cell_measurement_theta_max 26.7
_cell_measurement_theta_min 2.4
_cell_volume 3030.7(7)
_computing_cell_refinement 'SAINT (Bruker, 2000)'
_computing_data_collection 'SMART (Bruker, 2000)'
_computing_data_reduction 'SAINT (Bruker, 2000)'
_computing_molecular_graphics 'ORTEP-3 (Farrugia, 1997) and DIAMOND (Brandenburg, 2006)'
_computing_publication_material 'publCIF (Westrip, 2010)'
_computing_structure_refinement 'SHELXL97 (Sheldrick, 2008)'
_computing_structure_solution 'PATTY in DIRDIF92 (Beurskens <i>et al.</i>,  1992)'
_diffrn_ambient_temperature 223(2)
_diffrn_measured_fraction_theta_full 1.000
_diffrn_measured_fraction_theta_max 1.000
_diffrn_measurement_device_type 'Bruker SMART CCD'
_diffrn_measurement_method '\w scans'
_diffrn_radiation_monochromator graphite
_diffrn_radiation_source 'fine-focus sealed tube'
_diffrn_radiation_type MoK\a
_diffrn_radiation_wavelength 0.71069
_diffrn_reflns_av_R_equivalents 0.031
_diffrn_reflns_av_sigmaI/netI 0.035
_diffrn_reflns_limit_h_max 17
_diffrn_reflns_limit_h_min -17
_diffrn_reflns_limit_k_max 17
_diffrn_reflns_limit_k_min -12
_diffrn_reflns_limit_l_max 20
_diffrn_reflns_limit_l_min -21
_diffrn_reflns_number 20885
_diffrn_reflns_theta_full 27.5
_diffrn_reflns_theta_max 27.5
_diffrn_reflns_theta_min 1.5
_diffrn_standards_decay_% 0
_diffrn_standards_number 0
_exptl_absorpt_coefficient_mu 4.996
_exptl_absorpt_correction_T_max 1.000
_exptl_absorpt_correction_T_min 0.445
_exptl_absorpt_correction_type multi-scan
_exptl_absorpt_process_details '(SADABS; Bruker, 2000)'
_exptl_crystal_colour colourless
_exptl_crystal_density_diffrn 1.503
_exptl_crystal_density_method 'not measured'
_exptl_crystal_description block
_exptl_crystal_F_000 1384
_exptl_crystal_size_max 0.37
_exptl_crystal_size_mid 0.10
_exptl_crystal_size_min 0.10
_refine_diff_density_max 1.60
_refine_diff_density_min -0.40
_refine_ls_extinction_method none
_refine_ls_goodness_of_fit_ref 1.03
_refine_ls_hydrogen_treatment constr
_refine_ls_matrix_type full
_refine_ls_number_parameters 308
_refine_ls_number_reflns 6943
_refine_ls_number_restraints 0
_refine_ls_restrained_S_all 1.03
_refine_ls_R_factor_all 0.039
_refine_ls_R_factor_gt 0.028
_refine_ls_shift/su_max 0.001
_refine_ls_shift/su_mean 0.000
_refine_ls_structure_factor_coef Fsqd
_refine_ls_weighting_details 'calc w=1/[\s^2^(Fo^2^)+(0.0386P)^2^] where P=(Fo^2^+2Fc^2^)/3'
_refine_ls_weighting_scheme calc
_refine_ls_wR_factor_gt 0.067
_refine_ls_wR_factor_ref 0.072
_reflns_number_gt 5710
_reflns_number_total 6943
_reflns_threshold_expression I>2\s(I)
_cod_data_source_file hg2660.cif
_cod_data_source_block global
_cod_original_sg_symbol_H-M 'P 21/c'
_cod_database_code 2225559

loop_
_symmetry_equiv_pos_as_xyz
'x, y, z'
'-x, y+1/2, -z+1/2'
'-x, -y, -z'
'x, -y-1/2, z-1/2'

loop_
_atom_site_type_symbol
_atom_site_label
_atom_site_fract_x
_atom_site_fract_y
_atom_site_fract_z
_atom_site_U_iso_or_equiv
_atom_site_adp_type
_atom_site_calc_flag
_atom_site_refinement_flags
_atom_site_occupancy
_atom_site_disorder_assembly
_atom_site_disorder_group
Au Au 0.009245(9) 0.077062(9) 0.342984(7) 0.03840(5) Uani d . 1 . .
S S1 0.16091(6) 0.15458(6) 0.37674(6) 0.0453(2) Uani d . 1 . .
P P1 -0.13794(6) -0.00461(6) 0.32160(5) 0.03605(18) Uani d . 1 . .
O O1 0.19821(19) 0.00020(18) 0.29116(16) 0.0534(6) Uani d . 1 . .
N N1 0.3294(2) 0.1077(2) 0.3217(2) 0.0532(8) Uani d . 1 . .
C C1 0.2414(3) 0.0848(2) 0.3270(2) 0.0460(8) Uani d . 1 . .
C C2 0.3764(2) 0.1942(3) 0.3601(3) 0.0531(9) Uani d . 1 . .
C C3 0.3875(3) 0.2088(3) 0.4421(3) 0.0581(10) Uani d . 1 . .
H H3 0.3594 0.1628 0.4738 0.070 Uiso calc R 1 . .
C C4 0.4409(3) 0.2924(4) 0.4799(3) 0.0660(11) Uani d . 1 . .
C C5 0.4820(3) 0.3578(3) 0.4314(4) 0.0733(13) Uani d . 1 . .
H H5 0.5176 0.4137 0.4549 0.088 Uiso calc R 1 . .
C C6 0.4720(3) 0.3428(4) 0.3502(3) 0.0733(13) Uani d . 1 . .
H H6 0.5005 0.3883 0.3184 0.088 Uiso calc R 1 . .
C C7 0.4203(3) 0.2612(3) 0.3142(3) 0.0640(11) Uani d . 1 . .
H H7 0.4148 0.2509 0.2582 0.077 Uiso calc R 1 . .
C C8 0.4511(4) 0.3060(5) 0.5685(3) 0.0981(17) Uani d . 1 . .
H H8A 0.5165 0.3317 0.5901 0.147 Uiso calc R 1 . .
H H8B 0.4418 0.2422 0.5937 0.147 Uiso calc R 1 . .
H H8C 0.4016 0.3531 0.5798 0.147 Uiso calc R 1 . .
C C9 0.2533(3) -0.0593(3) 0.2416(3) 0.0610(11) Uani d . 1 . .
H H9 0.2894 -0.0142 0.2102 0.073 Uiso calc R 1 . .
C C10 0.1759(4) -0.1171(4) 0.1845(3) 0.0847(15) Uani d . 1 . .
H H10A 0.1317 -0.0706 0.1515 0.127 Uiso calc R 1 . .
H H10B 0.1384 -0.1587 0.2155 0.127 Uiso calc R 1 . .
H H10C 0.2080 -0.1592 0.1498 0.127 Uiso calc R 1 . .
C C11 0.3256(4) -0.1286(4) 0.2928(3) 0.0811(14) Uani d . 1 . .
H H11A 0.3755 -0.0893 0.3275 0.122 Uiso calc R 1 . .
H H11B 0.3572 -0.1708 0.2579 0.122 Uiso calc R 1 . .
H H11C 0.2907 -0.1701 0.3258 0.122 Uiso calc R 1 . .
C C12 -0.2309(3) 0.0592(2) 0.3696(2) 0.0421(8) Uani d . 1 . .
H H12 -0.2484 0.1216 0.3384 0.050 Uiso calc R 1 . .
C C13 -0.1880(3) 0.0913(3) 0.4560(2) 0.0511(9) Uani d . 1 . .
H H13A -0.1282 0.1312 0.4558 0.061 Uiso calc R 1 . .
H H13B -0.1692 0.0316 0.4892 0.061 Uiso calc R 1 . .
C C14 -0.2617(3) 0.1526(3) 0.4934(3) 0.0649(11) Uani d . 1 . .
H H14A -0.2330 0.1686 0.5497 0.078 Uiso calc R 1 . .
H H14B -0.2752 0.2158 0.4638 0.078 Uiso calc R 1 . .
C C15 -0.3573(3) 0.0959(4) 0.4909(3) 0.0715(13) Uani d . 1 . .
H H15A -0.4048 0.1384 0.5121 0.086 Uiso calc R 1 . .
H H15B -0.3449 0.0365 0.5256 0.086 Uiso calc R 1 . .
C C16 -0.4009(3) 0.0637(4) 0.4053(3) 0.0778(14) Uani d . 1 . .
H H16A -0.4200 0.1232 0.3719 0.093 Uiso calc R 1 . .
H H16B -0.4606 0.0238 0.4060 0.093 Uiso calc R 1 . .
C C17 -0.3273(2) 0.0023(3) 0.3681(3) 0.0568(10) Uani d . 1 . .
H H17A -0.3135 -0.0606 0.3982 0.068 Uiso calc R 1 . .
H H17B -0.3563 -0.0144 0.3120 0.068 Uiso calc R 1 . .
C C18 -0.1932(2) -0.0195(2) 0.21456(19) 0.0404(7) Uani d . 1 . .
H H18 -0.2501 -0.0659 0.2110 0.048 Uiso calc R 1 . .
C C19 -0.2310(3) 0.0793(3) 0.1754(2) 0.0519(9) Uani d . 1 . .
H H19A -0.1764 0.1275 0.1809 0.062 Uiso calc R 1 . .
H H19B -0.2817 0.1067 0.2036 0.062 Uiso calc R 1 . .
C C20 -0.2749(4) 0.0657(3) 0.0859(3) 0.0641(12) Uani d . 1 . .
H H20A -0.3348 0.0247 0.0810 0.077 Uiso calc R 1 . .
H H20B -0.2940 0.1314 0.0620 0.077 Uiso calc R 1 . .
C C21 -0.2044(3) 0.0170(3) 0.0393(2) 0.0670(12) Uani d . 1 . .
H H21A -0.1498 0.0631 0.0360 0.080 Uiso calc R 1 . .
H H21B -0.2387 0.0032 -0.0160 0.080 Uiso calc R 1 . .
C C22 -0.1630(4) -0.0807(3) 0.0790(2) 0.0602(11) Uani d . 1 . .
H H22A -0.1121 -0.1066 0.0503 0.072 Uiso calc R 1 . .
H H22B -0.2161 -0.1305 0.0742 0.072 Uiso calc R 1 . .
C C23 -0.1184(3) -0.0660(3) 0.1681(2) 0.0485(9) Uani d . 1 . .
H H23A -0.0966 -0.1308 0.1922 0.058 Uiso calc R 1 . .
H H23B -0.0603 -0.0223 0.1726 0.058 Uiso calc R 1 . .
C C24 -0.1207(2) -0.1309(2) 0.36852(19) 0.0373(7) Uani d . 1 . .
H H24 -0.1315 -0.1229 0.4249 0.045 Uiso calc R 1 . .
C C25 -0.1948(2) -0.2105(2) 0.3298(2) 0.0412(7) Uani d . 1 . .
H H25A -0.1854 -0.2234 0.2742 0.049 Uiso calc R 1 . .
H H25B -0.2624 -0.1860 0.3278 0.049 Uiso calc R 1 . .
C C26 -0.1799(3) -0.3075(3) 0.3788(2) 0.0490(8) Uani d . 1 . .
H H26A -0.1947 -0.2955 0.4330 0.059 Uiso calc R 1 . .
H H26B -0.2260 -0.3585 0.3524 0.059 Uiso calc R 1 . .
C C27 -0.0745(3) -0.3458(3) 0.3862(2) 0.0537(9) Uani d . 1 . .
H H27A -0.0660 -0.4060 0.4201 0.064 Uiso calc R 1 . .
H H27B -0.0616 -0.3640 0.3324 0.064 Uiso calc R 1 . .
C C28 -0.0008(3) -0.2657(3) 0.4234(2) 0.0558(10) Uani d . 1 . .
H H28A 0.0668 -0.2903 0.4253 0.067 Uiso calc R 1 . .
H H28B -0.0096 -0.2522 0.4791 0.067 Uiso calc R 1 . .
C C29 -0.0154(2) -0.1691(3) 0.3743(2) 0.0477(8) Uani d . 1 . .
H H29A 0.0312 -0.1183 0.4002 0.057 Uiso calc R 1 . .
H H29B -0.0018 -0.1814 0.3198 0.057 Uiso calc R 1 . .

loop_
_atom_site_aniso_label
_atom_site_aniso_U_11
_atom_site_aniso_U_22
_atom_site_aniso_U_33
_atom_site_aniso_U_12
_atom_site_aniso_U_13
_atom_site_aniso_U_23
Au 0.04093(8) 0.03425(8) 0.03913(8) -0.00328(5) 0.00472(5) -0.00191(5)
S1 0.0431(4) 0.0385(5) 0.0546(5) -0.0042(4) 0.0096(4) -0.0074(4)
P1 0.0378(4) 0.0335(4) 0.0355(4) 0.0002(3) 0.0028(3) -0.0008(3)
O1 0.0592(15) 0.0424(14) 0.0606(16) -0.0018(12) 0.0163(12) -0.0119(12)
N1 0.0439(17) 0.0524(18) 0.064(2) 0.0025(15) 0.0108(15) 0.0019(15)
C1 0.050(2) 0.039(2) 0.047(2) 0.0068(15) 0.0062(16) 0.0050(14)
C2 0.0348(17) 0.051(2) 0.072(3) 0.0081(16) 0.0043(17) 0.0029(19)
C3 0.043(2) 0.054(2) 0.076(3) 0.0027(17) 0.0061(19) 0.000(2)
C4 0.043(2) 0.071(3) 0.079(3) 0.006(2) 0.001(2) -0.007(2)
C5 0.048(2) 0.054(3) 0.113(4) 0.0004(19) 0.002(3) 0.002(3)
C6 0.050(2) 0.065(3) 0.101(4) -0.002(2) 0.004(2) 0.020(3)
C7 0.040(2) 0.066(3) 0.084(3) 0.0013(19) 0.0061(19) 0.016(2)
C8 0.080(3) 0.115(5) 0.098(4) -0.010(3) 0.013(3) -0.025(3)
C9 0.075(3) 0.046(2) 0.066(3) 0.010(2) 0.025(2) -0.0031(18)
C10 0.114(4) 0.063(3) 0.079(3) 0.008(3) 0.022(3) -0.022(3)
C11 0.100(4) 0.068(3) 0.079(3) 0.022(3) 0.026(3) 0.001(2)
C12 0.0438(19) 0.0367(19) 0.0438(19) 0.0081(14) 0.0025(15) -0.0008(14)
C13 0.054(2) 0.052(2) 0.048(2) 0.0014(17) 0.0096(17) -0.0102(16)
C14 0.077(3) 0.060(3) 0.062(3) 0.011(2) 0.023(2) -0.010(2)
C15 0.064(3) 0.079(3) 0.077(3) 0.023(2) 0.026(2) -0.006(2)
C16 0.046(2) 0.101(4) 0.089(4) 0.017(2) 0.017(2) -0.005(3)
C17 0.0386(19) 0.067(3) 0.063(2) 0.0069(18) 0.0053(17) -0.008(2)
C18 0.0428(17) 0.0397(19) 0.0358(17) -0.0096(14) -0.0004(13) 0.0027(13)
C19 0.060(2) 0.045(2) 0.047(2) -0.0031(17) 0.0004(17) 0.0100(15)
C20 0.077(3) 0.055(3) 0.051(2) -0.015(2) -0.014(2) 0.0186(18)
C21 0.096(3) 0.061(3) 0.039(2) -0.030(2) -0.001(2) 0.0029(18)
C22 0.092(3) 0.052(2) 0.035(2) -0.016(2) 0.008(2) -0.0033(16)
C23 0.061(2) 0.046(2) 0.0375(19) -0.0088(17) 0.0063(16) -0.0052(14)
C24 0.0418(17) 0.0330(17) 0.0365(17) -0.0006(14) 0.0049(13) 0.0002(13)
C25 0.0474(18) 0.0379(19) 0.0371(17) -0.0019(15) 0.0046(14) 0.0002(13)
C26 0.063(2) 0.0391(19) 0.045(2) -0.0057(17) 0.0084(17) 0.0003(15)
C27 0.077(3) 0.0328(19) 0.052(2) 0.0086(18) 0.0120(19) 0.0050(15)
C28 0.058(2) 0.044(2) 0.063(2) 0.0100(18) 0.0037(19) 0.0075(18)
C29 0.0426(18) 0.041(2) 0.058(2) 0.0021(15) 0.0032(16) 0.0055(16)

loop_
_atom_type_symbol
_atom_type_description
_atom_type_scat_dispersion_real
_atom_type_scat_dispersion_imag
_atom_type_scat_source
C C 0.0033 0.0016 'International Tables Vol C Tables 4.2.6.8 and 6.1.1.4'
H H 0.0000 0.0000 'International Tables Vol C Tables 4.2.6.8 and 6.1.1.4'
Au Au -2.0133 8.8022 'International Tables Vol C Tables 4.2.6.8 and 6.1.1.4'
N N 0.0061 0.0033 'International Tables Vol C Tables 4.2.6.8 and 6.1.1.4'
O O 0.0106 0.0060 'International Tables Vol C Tables 4.2.6.8 and 6.1.1.4'
P P 0.1023 0.0942 'International Tables Vol C Tables 4.2.6.8 and 6.1.1.4'
S S 0.1246 0.1234 'International Tables Vol C Tables 4.2.6.8 and 6.1.1.4'

loop_
_geom_angle_atom_site_label_1
_geom_angle_atom_site_label_2
_geom_angle_atom_site_label_3
_geom_angle_site_symmetry_1
_geom_angle_site_symmetry_3
_geom_angle
_geom_angle_publ_flag
P1 Au S1 . . 174.73(3) y
C1 S1 Au . . 105.20(13) ?
C12 P1 C18 . . 106.37(16) ?
C12 P1 C24 . . 106.32(16) ?
C18 P1 C24 . . 108.42(15) ?
C12 P1 Au . . 112.19(12) ?
C18 P1 Au . . 114.12(11) ?
C24 P1 Au . . 109.07(10) ?
C1 O1 C9 . . 118.3(3) ?
C1 N1 C2 . . 121.8(3) ?
N1 C1 O1 . . 121.0(3) ?
N1 C1 S1 . . 126.4(3) ?
O1 C1 S1 . . 112.7(3) ?
C3 C2 N1 . . 122.1(4) ?
C3 C2 C7 . . 119.0(4) ?
N1 C2 C7 . . 118.7(4) ?
C2 C3 C4 . . 121.1(4) ?
C2 C3 H3 . . 119.5 ?
C4 C3 H3 . . 119.5 ?
C5 C4 C3 . . 117.7(5) ?
C5 C4 C8 . . 122.7(5) ?
C3 C4 C8 . . 119.6(5) ?
C6 C5 C4 . . 121.3(5) ?
C6 C5 H5 . . 119.4 ?
C4 C5 H5 . . 119.4 ?
C5 C6 C7 . . 120.5(5) ?
C5 C6 H6 . . 119.7 ?
C7 C6 H6 . . 119.7 ?
C6 C7 C2 . . 120.5(5) ?
C6 C7 H7 . . 119.8 ?
C2 C7 H7 . . 119.8 ?
C4 C8 H8A . . 109.5 ?
C4 C8 H8B . . 109.5 ?
H8A C8 H8B . . 109.5 ?
C4 C8 H8C . . 109.5 ?
H8A C8 H8C . . 109.5 ?
H8B C8 H8C . . 109.5 ?
O1 C9 C11 . . 111.5(4) ?
O1 C9 C10 . . 105.2(4) ?
C11 C9 C10 . . 111.4(4) ?
O1 C9 H9 . . 109.5 ?
C11 C9 H9 . . 109.5 ?
C10 C9 H9 . . 109.5 ?
C9 C10 H10A . . 109.5 ?
C9 C10 H10B . . 109.5 ?
H10A C10 H10B . . 109.5 ?
C9 C10 H10C . . 109.5 ?
H10A C10 H10C . . 109.5 ?
H10B C10 H10C . . 109.5 ?
C9 C11 H11A . . 109.5 ?
C9 C11 H11B . . 109.5 ?
H11A C11 H11B . . 109.5 ?
C9 C11 H11C . . 109.5 ?
H11A C11 H11C . . 109.5 ?
H11B C11 H11C . . 109.5 ?
C17 C12 C13 . . 110.0(3) ?
C17 C12 P1 . . 115.6(2) ?
C13 C12 P1 . . 111.5(2) ?
C17 C12 H12 . . 106.4 ?
C13 C12 H12 . . 106.4 ?
P1 C12 H12 . . 106.4 ?
C12 C13 C14 . . 111.8(3) ?
C12 C13 H13A . . 109.3 ?
C14 C13 H13A . . 109.3 ?
C12 C13 H13B . . 109.3 ?
C14 C13 H13B . . 109.3 ?
H13A C13 H13B . . 107.9 ?
C15 C14 C13 . . 111.0(3) ?
C15 C14 H14A . . 109.4 ?
C13 C14 H14A . . 109.4 ?
C15 C14 H14B . . 109.4 ?
C13 C14 H14B . . 109.4 ?
H14A C14 H14B . . 108.0 ?
C14 C15 C16 . . 111.3(4) ?
C14 C15 H15A . . 109.4 ?
C16 C15 H15A . . 109.4 ?
C14 C15 H15B . . 109.4 ?
C16 C15 H15B . . 109.4 ?
H15A C15 H15B . . 108.0 ?
C15 C16 C17 . . 111.3(4) ?
C15 C16 H16A . . 109.4 ?
C17 C16 H16A . . 109.4 ?
C15 C16 H16B . . 109.4 ?
C17 C16 H16B . . 109.4 ?
H16A C16 H16B . . 108.0 ?
C12 C17 C16 . . 111.4(3) ?
C12 C17 H17A . . 109.4 ?
C16 C17 H17A . . 109.4 ?
C12 C17 H17B . . 109.4 ?
C16 C17 H17B . . 109.4 ?
H17A C17 H17B . . 108.0 ?
C19 C18 C23 . . 109.9(3) ?
C19 C18 P1 . . 112.2(2) ?
C23 C18 P1 . . 110.2(2) ?
C19 C18 H18 . . 108.1 ?
C23 C18 H18 . . 108.1 ?
P1 C18 H18 . . 108.1 ?
C18 C19 C20 . . 111.4(3) ?
C18 C19 H19A . . 109.3 ?
C20 C19 H19A . . 109.3 ?
C18 C19 H19B . . 109.3 ?
C20 C19 H19B . . 109.3 ?
H19A C19 H19B . . 108.0 ?
C21 C20 C19 . . 112.8(4) ?
C21 C20 H20A . . 109.0 ?
C19 C20 H20A . . 109.0 ?
C21 C20 H20B . . 109.0 ?
C19 C20 H20B . . 109.0 ?
H20A C20 H20B . . 107.8 ?
C20 C21 C22 . . 111.6(3) ?
C20 C21 H21A . . 109.3 ?
C22 C21 H21A . . 109.3 ?
C20 C21 H21B . . 109.3 ?
C22 C21 H21B . . 109.3 ?
H21A C21 H21B . . 108.0 ?
C21 C22 C23 . . 111.8(3) ?
C21 C22 H22A . . 109.3 ?
C23 C22 H22A . . 109.3 ?
C21 C22 H22B . . 109.3 ?
C23 C22 H22B . . 109.3 ?
H22A C22 H22B . . 107.9 ?
C18 C23 C22 . . 111.4(3) ?
C18 C23 H23A . . 109.4 ?
C22 C23 H23A . . 109.4 ?
C18 C23 H23B . . 109.4 ?
C22 C23 H23B . . 109.4 ?
H23A C23 H23B . . 108.0 ?
C29 C24 C25 . . 110.2(3) ?
C29 C24 P1 . . 112.3(2) ?
C25 C24 P1 . . 115.1(2) ?
C29 C24 H24 . . 106.2 ?
C25 C24 H24 . . 106.2 ?
P1 C24 H24 . . 106.2 ?
C24 C25 C26 . . 110.1(3) ?
C24 C25 H25A . . 109.6 ?
C26 C25 H25A . . 109.6 ?
C24 C25 H25B . . 109.6 ?
C26 C25 H25B . . 109.6 ?
H25A C25 H25B . . 108.1 ?
C27 C26 C25 . . 111.3(3) ?
C27 C26 H26A . . 109.4 ?
C25 C26 H26A . . 109.4 ?
C27 C26 H26B . . 109.4 ?
C25 C26 H26B . . 109.4 ?
H26A C26 H26B . . 108.0 ?
C28 C27 C26 . . 110.5(3) ?
C28 C27 H27A . . 109.6 ?
C26 C27 H27A . . 109.6 ?
C28 C27 H27B . . 109.6 ?
C26 C27 H27B . . 109.6 ?
H27A C27 H27B . . 108.1 ?
C27 C28 C29 . . 110.9(3) ?
C27 C28 H28A . . 109.5 ?
C29 C28 H28A . . 109.5 ?
C27 C28 H28B . . 109.5 ?
C29 C28 H28B . . 109.5 ?
H28A C28 H28B . . 108.0 ?
C24 C29 C28 . . 110.5(3) ?
C24 C29 H29A . . 109.6 ?
C28 C29 H29A . . 109.6 ?
C24 C29 H29B . . 109.6 ?
C28 C29 H29B . . 109.6 ?
H29A C29 H29B . . 108.1 ?

loop_
_geom_bond_atom_site_label_1
_geom_bond_atom_site_label_2
_geom_bond_site_symmetry_2
_geom_bond_distance
_geom_bond_publ_flag
Au P1 . 2.2692(9) y
Au S1 . 2.3051(9) y
S1 C1 . 1.766(4) ?
P1 C12 . 1.837(4) ?
P1 C18 . 1.832(3) ?
P1 C24 . 1.858(3) ?
O1 C1 . 1.365(4) ?
O1 C9 . 1.456(5) ?
N1 C1 . 1.266(5) ?
N1 C2 . 1.420(5) ?
C2 C3 . 1.372(6) ?
C2 C7 . 1.387(6) ?
C3 C4 . 1.421(6) ?
C3 H3 . 0.9400 ?
C4 C5 . 1.383(6) ?
C4 C8 . 1.480(7) ?
C5 C6 . 1.359(7) ?
C5 H5 . 0.9400 ?
C6 C7 . 1.379(6) ?
C6 H6 . 0.9400 ?
C7 H7 . 0.9400 ?
C8 H8A . 0.9700 ?
C8 H8B . 0.9700 ?
C8 H8C . 0.9700 ?
C9 C11 . 1.509(6) ?
C9 C10 . 1.511(7) ?
C9 H9 . 0.9900 ?
C10 H10A . 0.9700 ?
C10 H10B . 0.9700 ?
C10 H10C . 0.9700 ?
C11 H11A . 0.9700 ?
C11 H11B . 0.9700 ?
C11 H11C . 0.9700 ?
C12 C17 . 1.524(5) ?
C12 C13 . 1.527(5) ?
C12 H12 . 0.9900 ?
C13 C14 . 1.522(5) ?
C13 H13A . 0.9800 ?
C13 H13B . 0.9800 ?
C14 C15 . 1.511(6) ?
C14 H14A . 0.9800 ?
C14 H14B . 0.9800 ?
C15 C16 . 1.517(7) ?
C15 H15A . 0.9800 ?
C15 H15B . 0.9800 ?
C16 C17 . 1.521(5) ?
C16 H16A . 0.9800 ?
C16 H16B . 0.9800 ?
C17 H17A . 0.9800 ?
C17 H17B . 0.9800 ?
C18 C19 . 1.524(5) ?
C18 C23 . 1.529(5) ?
C18 H18 . 0.9900 ?
C19 C20 . 1.527(5) ?
C19 H19A . 0.9800 ?
C19 H19B . 0.9800 ?
C20 C21 . 1.498(7) ?
C20 H20A . 0.9800 ?
C20 H20B . 0.9800 ?
C21 C22 . 1.529(6) ?
C21 H21A . 0.9800 ?
C21 H21B . 0.9800 ?
C22 C23 . 1.525(5) ?
C22 H22A . 0.9800 ?
C22 H22B . 0.9800 ?
C23 H23A . 0.9800 ?
C23 H23B . 0.9800 ?
C24 C29 . 1.522(4) ?
C24 C25 . 1.534(4) ?
C24 H24 . 0.9900 ?
C25 C26 . 1.529(5) ?
C25 H25A . 0.9800 ?
C25 H25B . 0.9800 ?
C26 C27 . 1.521(5) ?
C26 H26A . 0.9800 ?
C26 H26B . 0.9800 ?
C27 C28 . 1.528(5) ?
C27 H27A . 0.9800 ?
C27 H27B . 0.9800 ?
C28 C29 . 1.525(5) ?
C28 H28A . 0.9800 ?
C28 H28B . 0.9800 ?
C29 H29A . 0.9800 ?
C29 H29B . 0.9800 ?

loop_
_geom_hbond_atom_site_label_D
_geom_hbond_atom_site_label_H
_geom_hbond_atom_site_label_A
_geom_hbond_site_symmetry_A
_geom_hbond_distance_DH
_geom_hbond_distance_HA
_geom_hbond_distance_DA
_geom_hbond_angle_DHA
C16 H16a Cg 1_455 0.98 2.98 3.655(5) 127

loop_
_geom_torsion_atom_site_label_1
_geom_torsion_atom_site_label_2
_geom_torsion_atom_site_label_3
_geom_torsion_atom_site_label_4
_geom_torsion_site_symmetry_1
_geom_torsion_site_symmetry_2
_geom_torsion_site_symmetry_3
_geom_torsion_site_symmetry_4
_geom_torsion
_geom_torsion_publ_flag
P1 Au S1 C1 . . . . 107.5(3) ?
S1 Au P1 C12 . . . . 74.2(3) ?
S1 Au P1 C18 . . . . -164.8(3) ?
S1 Au P1 C24 . . . . -43.3(3) ?
C2 N1 C1 O1 . . . . -178.5(3) ?
C2 N1 C1 S1 . . . . 2.8(6) ?
C9 O1 C1 N1 . . . . -4.5(5) ?
C9 O1 C1 S1 . . . . 174.3(3) ?
Au S1 C1 N1 . . . . 171.7(3) ?
Au S1 C1 O1 . . . . -7.1(3) ?
C1 N1 C2 C3 . . . . 58.2(5) ?
C1 N1 C2 C7 . . . . -127.9(4) ?
N1 C2 C3 C4 . . . . 175.5(3) ?
C7 C2 C3 C4 . . . . 1.6(5) ?
C2 C3 C4 C5 . . . . -0.6(6) ?
C2 C3 C4 C8 . . . . 179.7(4) ?
C3 C4 C5 C6 . . . . -0.1(6) ?
C8 C4 C5 C6 . . . . 179.5(4) ?
C4 C5 C6 C7 . . . . -0.1(7) ?
C5 C6 C7 C2 . . . . 1.1(6) ?
C3 C2 C7 C6 . . . . -1.8(6) ?
N1 C2 C7 C6 . . . . -175.9(3) ?
C1 O1 C9 C11 . . . . 82.5(5) ?
C1 O1 C9 C10 . . . . -156.6(4) ?
C18 P1 C12 C17 . . . . 62.6(3) ?
C24 P1 C12 C17 . . . . -52.8(3) ?
Au P1 C12 C17 . . . . -172.0(2) ?
C18 P1 C12 C13 . . . . -170.8(2) ?
C24 P1 C12 C13 . . . . 73.8(3) ?
Au P1 C12 C13 . . . . -45.4(3) ?
C17 C12 C13 C14 . . . . -55.7(4) ?
P1 C12 C13 C14 . . . . 174.7(3) ?
C12 C13 C14 C15 . . . . 55.9(5) ?
C13 C14 C15 C16 . . . . -55.5(5) ?
C14 C15 C16 C17 . . . . 55.8(5) ?
C13 C12 C17 C16 . . . . 55.6(4) ?
P1 C12 C17 C16 . . . . -177.1(3) ?
C15 C16 C17 C12 . . . . -56.1(5) ?
C12 P1 C18 C19 . . . . 53.4(3) ?
C24 P1 C18 C19 . . . . 167.4(3) ?
Au P1 C18 C19 . . . . -70.8(3) ?
C12 P1 C18 C23 . . . . 176.2(2) ?
C24 P1 C18 C23 . . . . -69.8(3) ?
Au P1 C18 C23 . . . . 52.0(2) ?
C23 C18 C19 C20 . . . . 55.8(4) ?
P1 C18 C19 C20 . . . . 178.8(3) ?
C18 C19 C20 C21 . . . . -54.8(5) ?
C19 C20 C21 C22 . . . . 52.5(4) ?
C20 C21 C22 C23 . . . . -52.9(5) ?
C19 C18 C23 C22 . . . . -56.7(4) ?
P1 C18 C23 C22 . . . . 179.2(2) ?
C21 C22 C23 C18 . . . . 55.4(5) ?
C12 P1 C24 C29 . . . . -147.5(2) ?
C18 P1 C24 C29 . . . . 98.5(3) ?
Au P1 C24 C29 . . . . -26.4(3) ?
C12 P1 C24 C25 . . . . 85.2(3) ?
C18 P1 C24 C25 . . . . -28.8(3) ?
Au P1 C24 C25 . . . . -153.6(2) ?
C29 C24 C25 C26 . . . . 57.6(4) ?
P1 C24 C25 C26 . . . . -174.1(2) ?
C24 C25 C26 C27 . . . . -57.0(4) ?
C25 C26 C27 C28 . . . . 56.3(4) ?
C26 C27 C28 C29 . . . . -56.4(4) ?
C25 C24 C29 C28 . . . . -58.0(4) ?
P1 C24 C29 C28 . . . . 172.1(3) ?
C27 C28 C29 C24 . . . . 57.5(4) ?
